data_4020746
loop_
_publ_author_name
'Panchami Prabhakaran'
'Vedavati G. Puranik'
'Gangadhar J. Sanjayan'

_publ_section_title
;
 Preorganizing Linear (Self-Complementary) Quadruple
 Hydrogen-Bonding Arrays Using Intramolecular
 Hydrogen Bonding as the Sole Force
;
_journal_name_full 'Journal of Organic Chemistry'
_journal_page_first 10067
_journal_page_last 10072
_journal_paper_doi 10.1021/jo051768a
_journal_volume 70
_journal_year 2005
_chemical_formula_moiety '2(C21 H36 N4 O3 S)'
_chemical_formula_sum 'C42 H72 N8 O6 S2'
_chemical_formula_weight 849.20
_space_group_IT_number 2
_symmetry_cell_setting triclinic
_symmetry_space_group_name_Hall '-P 1'
_symmetry_space_group_name_H-M 'P -1'
_cell_angle_alpha 90.9410(10)
_cell_angle_beta 94.7990(10)
_cell_angle_gamma 99.7730(10)
_cell_formula_units_Z 2
_cell_length_a 10.2504(6)
_cell_length_b 13.3758(8)
_cell_length_c 17.8220(10)
_cell_measurement_temperature 293(2)
_cell_volume 2398.5(2)
_diffrn_ambient_temperature 293(2)
_exptl_crystal_density_diffrn 1.176
_cod_depositor_comments
;
The following automatic conversions were performed:
'_symmetry_cell_setting' value 'Triclinic' changed to 'triclinic'
according to '/home/saulius/struct/CIF-dictionaries/cif_core.dic'
dictionary named 'cif_core.dic' version 2.4.1 from 2010-06-29.

Automatic conversion script
Id: cif_fix_enum 1527 2010-12-29 10:47:43Z saulius 
;
_cod_database_code 4020746

loop_
_symmetry_equiv_pos_as_xyz
'x, y, z'
'-x, -y, -z'

loop_
_atom_site_label
_atom_site_type_symbol
_atom_site_fract_x
_atom_site_fract_y
_atom_site_fract_z
_atom_site_U_iso_or_equiv
_atom_site_adp_type
_atom_site_occupancy
_atom_site_symmetry_multiplicity
_atom_site_calc_flag
_atom_site_refinement_flags
_atom_site_disorder_assembly
_atom_site_disorder_group
S1 S 0.95224(11) 0.77219(10) 0.51889(7) 0.0678(4) Uani 1 1 d . . .
O1 O 0.9411(3) 1.0475(3) 0.3047(2) 0.0822(10) Uani 1 1 d . . .
O2 O 1.0930(3) 0.8043(3) 0.5190(2) 0.0859(11) Uani 1 1 d . . .
O3 O 0.9023(3) 0.7505(3) 0.58978(19) 0.0799(10) Uani 1 1 d . . .
N1 N 0.7202(4) 1.0434(3) 0.2946(2) 0.0668(11) Uani 1 1 d . . .
H1 H 0.6462 1.0228 0.3135 0.080 Uiso 1 1 calc R . .
N2 N 0.8132(3) 0.9523(3) 0.3864(2) 0.0587(10) Uani 1 1 d . . .
H2 H 0.7354 0.9413 0.4025 0.070 Uiso 1 1 calc R . .
N3 N 1.0269(4) 0.9189(3) 0.3976(3) 0.0804(13) Uani 1 1 d . . .
H3A H 1.0885 0.8907 0.4196 0.097 Uiso 1 1 calc R . .
H3B H 1.0430 0.9563 0.3595 0.097 Uiso 1 1 calc R . .
N4 N 0.8670(3) 0.8500(3) 0.4801(2) 0.0647(10) Uani 1 1 d . . .
C1 C 0.8306(4) 1.0171(3) 0.3256(3) 0.0596(12) Uani 1 1 d . . .
C2 C 0.9070(4) 0.9049(3) 0.4225(3) 0.0599(12) Uani 1 1 d . . .
C3 C 0.9111(5) 0.6597(4) 0.4635(3) 0.0752(14) Uani 1 1 d D . .
C4 C 0.9762(10) 0.6459(8) 0.4020(5) 0.209(6) Uani 1 1 d DU . .
H4 H 1.0421 0.6971 0.3880 0.251 Uiso 1 1 calc R . .
C5 C 0.9444(12) 0.5540(9) 0.3592(6) 0.199(5) Uani 1 1 d DU . .
H5 H 0.9864 0.5457 0.3158 0.238 Uiso 1 1 calc R A .
C6 C 0.8512(11) 0.4769(6) 0.3819(6) 0.125(3) Uani 1 1 d D A .
C7 C 0.806(3) 0.506(2) 0.4469(14) 0.230(11) Uani 0.50 1 d PDU A 1
H7 H 0.7494 0.4551 0.4686 0.276 Uiso 0.50 1 calc PR A 1
C8 C 0.829(3) 0.601(2) 0.4879(15) 0.221(11) Uani 0.50 1 d PDU A 1
H8 H 0.7839 0.6140 0.5292 0.265 Uiso 0.50 1 calc PR A 1
C7' C 0.783(3) 0.479(2) 0.4271(15) 0.236(12) Uani 0.50 1 d PDU A 2
H7' H 0.7106 0.4282 0.4339 0.284 Uiso 0.50 1 calc PR A 2
C8' C 0.819(3) 0.568(2) 0.4722(14) 0.203(10) Uani 0.50 1 d PDU A 2
H8' H 0.7763 0.5667 0.5161 0.243 Uiso 0.50 1 calc PR A 2
C9 C 0.8185(13) 0.3772(7) 0.3325(5) 0.194(5) Uani 1 1 d . . .
H9A H 0.8572 0.3249 0.3575 0.291 Uiso 1 1 calc R A .
H9B H 0.8543 0.3888 0.2847 0.291 Uiso 1 1 calc R . .
H9C H 0.7239 0.3564 0.3247 0.291 Uiso 1 1 calc R . .
C10 C 0.7222(5) 1.1066(4) 0.2289(3) 0.0767(14) Uani 1 1 d . . .
H10A H 0.7996 1.1599 0.2354 0.092 Uiso 1 1 calc R . .
H10B H 0.6440 1.1388 0.2259 0.092 Uiso 1 1 calc R . .
C11 C 0.7253(7) 1.0484(5) 0.1551(4) 0.108(2) Uani 1 1 d . . .
H11A H 0.7334 1.0972 0.1154 0.129 Uiso 1 1 calc R . .
H11B H 0.8054 1.0186 0.1585 0.129 Uiso 1 1 calc R . .
C12 C 0.6151(7) 0.9692(5) 0.1320(4) 0.110(2) Uani 1 1 d . . .
H12A H 0.5352 0.9991 0.1265 0.131 Uiso 1 1 calc R . .
H12B H 0.6048 0.9213 0.1723 0.131 Uiso 1 1 calc R . .
C13 C 0.6237(7) 0.9104(5) 0.0597(4) 0.107(2) Uani 1 1 d . . .
H13A H 0.6287 0.9580 0.0191 0.129 Uiso 1 1 calc R . .
H13B H 0.7067 0.8844 0.0641 0.129 Uiso 1 1 calc R . .
C14 C 0.5182(8) 0.8263(6) 0.0373(4) 0.126(3) Uani 1 1 d . . .
H14A H 0.4365 0.8536 0.0289 0.151 Uiso 1 1 calc R . .
H14B H 0.5082 0.7821 0.0798 0.151 Uiso 1 1 calc R . .
C15 C 0.5288(8) 0.7618(6) -0.0302(4) 0.123(2) Uani 1 1 d . . .
H15A H 0.5277 0.8037 -0.0741 0.148 Uiso 1 1 calc R . .
H15B H 0.6147 0.7402 -0.0249 0.148 Uiso 1 1 calc R . .
C16 C 0.4262(9) 0.6708(7) -0.0456(5) 0.139(3) Uani 1 1 d . . .
H16A H 0.4225 0.6325 0.0002 0.167 Uiso 1 1 calc R . .
H16B H 0.3415 0.6936 -0.0546 0.167 Uiso 1 1 calc R . .
C17 C 0.4364(8) 0.5996(7) -0.1078(5) 0.135(3) Uani 1 1 d . . .
H17A H 0.5249 0.5826 -0.1024 0.162 Uiso 1 1 calc R . .
H17B H 0.4287 0.6352 -0.1545 0.162 Uiso 1 1 calc R . .
C18 C 0.3396(9) 0.5030(7) -0.1161(5) 0.152(3) Uani 1 1 d . . .
H18A H 0.3465 0.4695 -0.0684 0.183 Uiso 1 1 calc R . .
H18B H 0.2518 0.5214 -0.1215 0.183 Uiso 1 1 calc R . .
C19 C 0.3418(10) 0.4282(8) -0.1735(6) 0.162(4) Uani 1 1 d . . .
H19A H 0.4307 0.4119 -0.1698 0.195 Uiso 1 1 calc R . .
H19B H 0.3299 0.4604 -0.2214 0.195 Uiso 1 1 calc R . .
C20 C 0.2512(11) 0.3339(8) -0.1780(7) 0.182(4) Uani 1 1 d . . .
H20A H 0.2670 0.3000 -0.1313 0.219 Uiso 1 1 calc R . .
H20B H 0.1626 0.3504 -0.1785 0.219 Uiso 1 1 calc R . .
C21 C 0.2475(13) 0.2608(8) -0.2375(7) 0.218(6) Uani 1 1 d . . .
H21A H 0.2341 0.2918 -0.2850 0.327 Uiso 1 1 calc R . .
H21B H 0.1758 0.2055 -0.2326 0.327 Uiso 1 1 calc R . .
H21C H 0.3300 0.2357 -0.2349 0.327 Uiso 1 1 calc R . .
S2 S 0.57129(10) 1.14745(8) 0.61490(7) 0.0568(4) Uani 1 1 d . B .
O4 O 0.4710(3) 1.1572(3) 0.31729(18) 0.0718(9) Uani 1 1 d . . .
O5 O 0.6974(3) 1.1248(3) 0.5975(2) 0.0789(10) Uani 1 1 d . . .
O6 O 0.5182(3) 1.1022(2) 0.68021(18) 0.0731(9) Uani 1 1 d . . .
N5 N 0.2475(3) 1.1324(3) 0.3152(2) 0.0601(10) Uani 1 1 d . . .
H5A H 0.1795 1.1212 0.3409 0.072 Uiso 1 1 calc R . .
N6 N 0.3720(3) 1.1368(3) 0.42823(19) 0.0542(9) Uani 1 1 d . . .
H6 H 0.2974 1.1316 0.4478 0.065 Uiso 1 1 calc R . .
N7 N 0.6000(3) 1.1565(3) 0.4505(2) 0.0688(11) Uani 1 1 d . . .
H7A H 0.6704 1.1576 0.4806 0.083 Uiso 1 1 calc R . .
H7B H 0.6067 1.1673 0.4034 0.083 Uiso 1 1 calc R . .
N8 N 0.4573(3) 1.1205(3) 0.5477(2) 0.0558(9) Uani 1 1 d . . .
C22 C 0.3686(4) 1.1427(3) 0.3500(3) 0.0555(11) Uani 1 1 d . . .
C23 C 0.4830(4) 1.1385(3) 0.4763(3) 0.0524(10) Uani 1 1 d . . .
C24 C 0.5911(5) 1.2787(4) 0.6285(3) 0.0668(13) Uani 1 1 d D . .
C25 C 0.4876(11) 1.3247(7) 0.6220(7) 0.339(10) Uani 1 1 d DU B 5
H25 H 0.4054 1.2838 0.6102 0.407 Uiso 1 1 calc R B 5
C26 C 0.4880(13) 1.4283(9) 0.6311(9) 0.324(9) Uani 1 1 d DU B 5
H26 H 0.4121 1.4576 0.6233 0.388 Uiso 1 1 calc R B 5
C27 C 0.6227(12) 1.4876(6) 0.6546(6) 0.147(4) Uani 1 1 d DU . .
C28 C 0.693(2) 1.4448(16) 0.6807(14) 0.190(9) Uani 0.50 1 d PDU B 3
H28 H 0.7562 1.4778 0.7173 0.228 Uiso 0.50 1 calc PR B 3
C29 C 0.6947(17) 1.3450(14) 0.6639(12) 0.167(8) Uani 0.50 1 d PDU B 3
H29 H 0.7726 1.3204 0.6777 0.200 Uiso 0.50 1 calc PR B 3
C28' C 0.7114(16) 1.4388(13) 0.6265(14) 0.154(7) Uani 0.50 1 d PDU B 4
H28' H 0.7898 1.4791 0.6149 0.184 Uiso 0.50 1 calc PR B 4
C29' C 0.7016(15) 1.3314(12) 0.6118(13) 0.159(8) Uani 0.50 1 d PDU B 4
H29' H 0.7686 1.3029 0.5921 0.191 Uiso 0.50 1 calc PR B 4
C30 C 0.6363(13) 1.6018(6) 0.6696(7) 0.222(6) Uani 1 1 d . B .
H30A H 0.7241 1.6345 0.6603 0.333 Uiso 1 1 calc R . .
H30B H 0.6214 1.6145 0.7211 0.333 Uiso 1 1 calc R . .
H30C H 0.5720 1.6282 0.6368 0.333 Uiso 1 1 calc R . .
C31 C 0.2286(5) 1.1399(4) 0.2333(3) 0.0766(14) Uani 1 1 d . . .
H31A H 0.2831 1.2017 0.2185 0.092 Uiso 1 1 calc R . .
H31B H 0.1365 1.1446 0.2191 0.092 Uiso 1 1 calc R . .
C32 C 0.2637(5) 1.0509(5) 0.1909(3) 0.0821(16) Uani 1 1 d . . .
H32A H 0.2581 1.0647 0.1376 0.099 Uiso 1 1 calc R . .
H32B H 0.3552 1.0456 0.2063 0.099 Uiso 1 1 calc R . .
C33 C 0.1791(6) 0.9518(5) 0.2019(3) 0.0878(16) Uani 1 1 d . . .
H33A H 0.0881 0.9550 0.1835 0.105 Uiso 1 1 calc R . .
H33B H 0.1805 0.9390 0.2554 0.105 Uiso 1 1 calc R . .
C34 C 0.2240(6) 0.8644(5) 0.1616(4) 0.0997(19) Uani 1 1 d . . .
H34A H 0.2244 0.8786 0.1084 0.120 Uiso 1 1 calc R . .
H34B H 0.3147 0.8615 0.1806 0.120 Uiso 1 1 calc R . .
C35 C 0.1410(7) 0.7629(5) 0.1698(4) 0.115(2) Uani 1 1 d . . .
H35A H 0.0512 0.7645 0.1483 0.138 Uiso 1 1 calc R . .
H35B H 0.1370 0.7499 0.2230 0.138 Uiso 1 1 calc R . .
C36 C 0.1916(9) 0.6765(6) 0.1324(5) 0.132(3) Uani 1 1 d . . .
H36A H 0.2803 0.6737 0.1550 0.158 Uiso 1 1 calc R . .
H36B H 0.1987 0.6909 0.0796 0.158 Uiso 1 1 calc R . .
C37 C 0.1058(9) 0.5734(7) 0.1380(5) 0.150(3) Uani 1 1 d . . .
H37A H 0.1005 0.5587 0.1908 0.180 Uiso 1 1 calc R . .
H37B H 0.0166 0.5771 0.1165 0.180 Uiso 1 1 calc R . .
C38 C 0.1517(11) 0.4872(7) 0.1000(6) 0.166(4) Uani 1 1 d . . .
H38A H 0.2379 0.4793 0.1238 0.199 Uiso 1 1 calc R . .
H38B H 0.1624 0.5029 0.0477 0.199 Uiso 1 1 calc R . .
C39 C 0.0540(11) 0.3861(8) 0.1035(7) 0.183(4) Uani 1 1 d . . .
H39A H 0.0503 0.3678 0.1558 0.220 Uiso 1 1 calc R . .
H39B H -0.0340 0.3968 0.0847 0.220 Uiso 1 1 calc R . .
C40 C 0.0872(11) 0.3012(9) 0.0609(7) 0.171(4) Uani 1 1 d . . .
H40A H 0.1705 0.2846 0.0828 0.205 Uiso 1 1 calc R . .
H40B H 0.0989 0.3206 0.0094 0.205 Uiso 1 1 calc R . .
C41 C -0.0174(12) 0.2116(11) 0.0611(8) 0.188(5) Uani 1 1 d . . .
H41A H -0.0318 0.1940 0.1127 0.225 Uiso 1 1 calc R . .
H41B H -0.0997 0.2273 0.0372 0.225 Uiso 1 1 calc R . .
C42 C 0.0179(13) 0.1269(12) 0.0220(8) 0.218(6) Uani 1 1 d . . .
H42A H -0.0013 0.1328 -0.0312 0.328 Uiso 1 1 calc R . .
H42B H -0.0325 0.0651 0.0382 0.328 Uiso 1 1 calc R . .
H42C H 0.1110 0.1262 0.0329 0.328 Uiso 1 1 calc R . .

loop_
_atom_site_aniso_label
_atom_site_aniso_U_11
_atom_site_aniso_U_22
_atom_site_aniso_U_33
_atom_site_aniso_U_23
_atom_site_aniso_U_13
_atom_site_aniso_U_12
S1 0.0443(6) 0.0861(9) 0.0759(9) -0.0030(7) 0.0081(6) 0.0184(6)
O1 0.0520(19) 0.082(2) 0.114(3) 0.014(2) 0.0322(19) 0.0038(16)
O2 0.0438(18) 0.117(3) 0.100(3) 0.006(2) 0.0042(17) 0.0218(18)
O3 0.068(2) 0.103(3) 0.074(2) -0.0014(19) 0.0106(17) 0.0246(18)
N1 0.048(2) 0.069(2) 0.086(3) 0.004(2) 0.023(2) 0.0090(18)
N2 0.0369(18) 0.057(2) 0.082(3) -0.0037(19) 0.0149(17) 0.0058(16)
N3 0.042(2) 0.102(3) 0.102(3) 0.014(3) 0.019(2) 0.019(2)
N4 0.042(2) 0.076(3) 0.080(3) 0.002(2) 0.0155(19) 0.0147(18)
C1 0.048(3) 0.049(2) 0.082(3) -0.006(2) 0.021(2) 0.0021(19)
C2 0.037(2) 0.056(3) 0.085(3) -0.017(2) 0.009(2) 0.0044(19)
C3 0.068(3) 0.085(4) 0.078(4) 0.004(3) 0.009(3) 0.028(3)
C4 0.259(12) 0.162(9) 0.208(11) -0.075(8) 0.130(10) -0.004(8)
C5 0.283(14) 0.166(10) 0.164(9) -0.050(8) 0.086(9) 0.060(10)
C6 0.175(8) 0.080(5) 0.125(7) 0.005(5) 0.000(6) 0.038(5)
C7 0.303(19) 0.128(17) 0.207(18) -0.154(14) 0.128(16) -0.147(14)
C8 0.279(19) 0.139(18) 0.201(17) -0.162(13) 0.143(15) -0.134(15)
C7' 0.30(2) 0.146(18) 0.22(2) -0.160(15) 0.155(18) -0.144(15)
C8' 0.243(16) 0.129(18) 0.192(17) -0.140(14) 0.147(14) -0.140(13)
C9 0.314(15) 0.113(7) 0.155(8) -0.038(6) -0.052(9) 0.075(8)
C10 0.075(3) 0.075(3) 0.088(4) 0.015(3) 0.029(3) 0.022(3)
C11 0.107(5) 0.113(5) 0.102(5) 0.018(4) 0.026(4) 0.007(4)
C12 0.112(5) 0.099(5) 0.117(5) -0.009(4) 0.046(4) 0.000(4)
C13 0.094(5) 0.115(5) 0.107(5) -0.009(4) 0.015(4) 0.002(4)
C14 0.129(6) 0.118(6) 0.127(6) -0.028(5) 0.038(5) 0.004(5)
C15 0.111(5) 0.138(6) 0.116(6) -0.023(5) 0.025(4) 0.001(5)
C16 0.133(7) 0.131(6) 0.151(7) -0.031(6) 0.039(5) 0.005(5)
C17 0.138(7) 0.137(7) 0.123(6) -0.040(5) 0.012(5) 0.006(6)
C18 0.151(8) 0.141(8) 0.163(8) -0.042(6) 0.027(6) 0.017(6)
C19 0.180(9) 0.144(8) 0.158(8) -0.059(7) 0.010(7) 0.023(7)
C20 0.190(10) 0.123(7) 0.227(12) -0.045(8) 0.044(9) -0.002(7)
C21 0.270(15) 0.139(9) 0.240(13) -0.057(9) 0.040(11) 0.015(9)
S2 0.0386(6) 0.0609(7) 0.0697(8) 0.0090(5) 0.0047(5) 0.0049(5)
O4 0.0494(18) 0.096(2) 0.069(2) -0.0004(18) 0.0169(16) 0.0049(16)
O5 0.0427(17) 0.095(2) 0.102(3) 0.012(2) 0.0066(16) 0.0202(16)
O6 0.0568(18) 0.079(2) 0.079(2) 0.0229(18) 0.0008(16) -0.0002(16)
N5 0.047(2) 0.076(3) 0.056(2) 0.0004(18) 0.0075(17) 0.0075(17)
N6 0.0366(18) 0.067(2) 0.058(2) -0.0056(17) 0.0061(16) 0.0064(15)
N7 0.039(2) 0.096(3) 0.071(3) 0.004(2) 0.0086(18) 0.0109(19)
N8 0.0390(18) 0.060(2) 0.068(2) -0.0023(18) 0.0071(17) 0.0070(15)
C22 0.051(3) 0.050(2) 0.065(3) -0.005(2) 0.010(2) 0.0071(19)
C23 0.041(2) 0.045(2) 0.072(3) -0.007(2) 0.011(2) 0.0076(17)
C24 0.058(3) 0.065(3) 0.073(3) -0.006(2) 0.017(2) -0.004(2)
C25 0.210(12) 0.087(7) 0.73(3) -0.121(12) 0.203(16) -0.011(7)
C26 0.266(14) 0.118(8) 0.60(2) -0.103(12) 0.196(16) -0.004(9)
C27 0.181(9) 0.062(5) 0.194(9) -0.014(5) 0.094(8) -0.021(5)
C28 0.249(18) 0.085(11) 0.207(17) -0.097(12) -0.130(14) 0.033(11)
C29 0.170(14) 0.093(11) 0.220(18) -0.072(12) -0.117(13) 0.046(10)
C28' 0.150(12) 0.066(9) 0.227(17) -0.032(11) 0.051(12) -0.045(9)
C29' 0.144(12) 0.074(9) 0.247(19) -0.067(11) 0.104(13) -0.052(8)
C30 0.330(16) 0.068(5) 0.263(13) -0.045(6) 0.148(12) -0.032(7)
C31 0.070(3) 0.094(4) 0.066(3) 0.008(3) 0.006(2) 0.013(3)
C32 0.071(3) 0.114(4) 0.056(3) -0.009(3) 0.005(2) 0.000(3)
C33 0.076(4) 0.110(5) 0.074(4) -0.013(3) 0.011(3) 0.006(3)
C34 0.088(4) 0.117(5) 0.088(4) -0.030(4) 0.013(3) -0.001(4)
C35 0.116(5) 0.113(5) 0.113(5) -0.014(4) 0.028(4) 0.009(4)
C36 0.141(7) 0.108(6) 0.145(7) -0.023(5) 0.040(5) 0.008(5)
C37 0.143(7) 0.140(8) 0.169(8) -0.012(6) 0.039(6) 0.022(6)
C38 0.186(9) 0.120(7) 0.196(10) -0.018(7) 0.058(8) 0.022(7)
C39 0.182(10) 0.148(9) 0.226(12) -0.013(8) 0.076(9) 0.022(8)
C40 0.150(9) 0.174(10) 0.187(10) 0.020(8) 0.030(7) 0.016(8)
C41 0.144(9) 0.192(12) 0.214(13) 0.044(10) 0.020(8) -0.014(9)
C42 0.180(12) 0.260(17) 0.226(15) 0.079(13) 0.013(10) 0.063(11)

loop_
_geom_bond_atom_site_label_1
_geom_bond_atom_site_label_2
_geom_bond_distance
_geom_bond_site_symmetry_2
_geom_bond_publ_flag
S1 O3 1.418(4) . ?
S1 O2 1.434(3) . ?
S1 N4 1.599(4) . ?
S1 C3 1.755(6) . ?
O1 C1 1.227(5) . ?
N1 C1 1.321(6) . ?
N1 C10 1.455(6) . ?
N1 H1 0.8600 . ?
N2 C2 1.362(6) . ?
N2 C1 1.403(6) . ?
N2 H2 0.8600 . ?
N3 C2 1.325(5) . ?
N3 H3A 0.8600 . ?
N3 H3B 0.8600 . ?
N4 C2 1.324(6) . ?
C3 C8 1.170(19) . ?
C3 C4 1.356(9) . ?
C3 C8' 1.436(19) . ?
C4 C5 1.411(13) . ?
C4 H4 0.9300 . ?
C5 C6 1.372(12) . ?
C5 H5 0.9300 . ?
C6 C7' 1.115(19) . ?
C6 C7 1.36(2) . ?
C6 C9 1.558(11) . ?
C7 C8 1.42(2) . ?
C7 H7 0.9300 . ?
C8 H8 0.9300 . ?
C7' C8' 1.40(2) . ?
C7' H7' 0.9300 . ?
C8' H8' 0.9300 . ?
C9 H9A 0.9600 . ?
C9 H9B 0.9600 . ?
C9 H9C 0.9600 . ?
C10 C11 1.522(8) . ?
C10 H10A 0.9700 . ?
C10 H10B 0.9700 . ?
C11 C12 1.439(9) . ?
C11 H11A 0.9700 . ?
C11 H11B 0.9700 . ?
C12 C13 1.516(9) . ?
C12 H12A 0.9700 . ?
C12 H12B 0.9700 . ?
C13 C14 1.446(9) . ?
C13 H13A 0.9700 . ?
C13 H13B 0.9700 . ?
C14 C15 1.492(9) . ?
C14 H14A 0.9700 . ?
C14 H14B 0.9700 . ?
C15 C16 1.473(10) . ?
C15 H15A 0.9700 . ?
C15 H15B 0.9700 . ?
C16 C17 1.472(10) . ?
C16 H16A 0.9700 . ?
C16 H16B 0.9700 . ?
C17 C18 1.486(11) . ?
C17 H17A 0.9700 . ?
C17 H17B 0.9700 . ?
C18 C19 1.425(11) . ?
C18 H18A 0.9700 . ?
C18 H18B 0.9700 . ?
C19 C20 1.430(12) . ?
C19 H19A 0.9700 . ?
C19 H19B 0.9700 . ?
C20 C21 1.424(13) . ?
C20 H20A 0.9700 . ?
C20 H20B 0.9700 . ?
C21 H21A 0.9600 . ?
C21 H21B 0.9600 . ?
C21 H21C 0.9600 . ?
S2 O6 1.427(3) . ?
S2 O5 1.434(3) . ?
S2 N8 1.594(4) . ?
S2 C24 1.743(5) . ?
O4 C22 1.231(5) . ?
N5 C22 1.324(5) . ?
N5 C31 1.464(6) . ?
N5 H5A 0.8600 . ?
N6 C23 1.362(5) . ?
N6 C22 1.395(5) . ?
N6 H6 0.8600 . ?
N7 C23 1.306(5) . ?
N7 H7A 0.8600 . ?
N7 H7B 0.8600 . ?
N8 C23 1.338(5) . ?
C24 C29' 1.289(13) . ?
C24 C25 1.311(11) . ?
C24 C29 1.365(15) . ?
C25 C26 1.392(14) . ?
C25 H25 0.9300 . ?
C26 C27 1.494(15) . ?
C26 H26 0.9300 . ?
C27 C28 1.073(19) . ?
C27 C28' 1.330(19) . ?
C27 C30 1.528(11) . ?
C28 C29 1.37(3) . ?
C28 H28 0.9300 . ?
C29 H29 0.9300 . ?
C28' C29' 1.44(2) . ?
C28' H28' 0.9300 . ?
C29' H29' 0.9300 . ?
C30 H30A 0.9600 . ?
C30 H30B 0.9600 . ?
C30 H30C 0.9600 . ?
C31 C32 1.508(8) . ?
C31 H31A 0.9700 . ?
C31 H31B 0.9700 . ?
C32 C33 1.481(8) . ?
C32 H32A 0.9700 . ?
C32 H32B 0.9700 . ?
C33 C34 1.519(8) . ?
C33 H33A 0.9700 . ?
C33 H33B 0.9700 . ?
C34 C35 1.491(9) . ?
C34 H34A 0.9700 . ?
C34 H34B 0.9700 . ?
C35 C36 1.512(10) . ?
C35 H35A 0.9700 . ?
C35 H35B 0.9700 . ?
C36 C37 1.515(10) . ?
C36 H36A 0.9700 . ?
C36 H36B 0.9700 . ?
C37 C38 1.490(11) . ?
C37 H37A 0.9700 . ?
C37 H37B 0.9700 . ?
C38 C39 1.546(12) . ?
C38 H38A 0.9700 . ?
C38 H38B 0.9700 . ?
C39 C40 1.460(13) . ?
C39 H39A 0.9700 . ?
C39 H39B 0.9700 . ?
C40 C41 1.466(13) . ?
C40 H40A 0.9700 . ?
C40 H40B 0.9700 . ?
C41 C42 1.433(16) . ?
C41 H41A 0.9700 . ?
C41 H41B 0.9700 . ?
C42 H42A 0.9600 . ?
C42 H42B 0.9600 . ?
C42 H42C 0.9600 . ?
